data_4115905
loop_
_publ_author_name
'Sudha Kumaraswamy'
'C. Muthiah'
'K. C. Kumara Swamy'

_publ_section_title
;
 Characterization of Stereoisomers of Spirophosphoranes Bearing an
 Eight-Membered Ring: Implications on Apicophilicity in Trigonal
 Bipyramidal Phosphorus
;
_journal_name_full 'Journal of the American Chemical Society'
_journal_page_first 964
_journal_page_last 965
_journal_paper_doi 10.1021/ja992304v
_journal_volume 122
_journal_year 2000
_chemical_formula_sum 'C42 H43 Cl4 O4 P'
_chemical_formula_weight 784.53
_chemical_name_systematic
; 
 ? 
;
_space_group_IT_number 2
_symmetry_cell_setting triclinic
_symmetry_space_group_name_Hall '-P 1'
_symmetry_space_group_name_H-M 'P -1'
_atom_sites_solution_hydrogens geom
_atom_sites_solution_primary direct
_atom_sites_solution_secondary difmap
_audit_creation_method SHELXL-97
_cell_angle_alpha 105.69(5)
_cell_angle_beta 110.74(5)
_cell_angle_gamma 94.71(5)
_cell_formula_units_Z 2
_cell_length_a 11.326(6)
_cell_length_b 12.984(4)
_cell_length_c 15.124(8)
_cell_measurement_temperature 293(2)
_cell_volume 1963.0(19)
_computing_structure_refinement 'SHELXL-97 (Sheldrick, 1997)'
_computing_structure_solution 'SHELXS-97 (Sheldrick, 1990)'
_diffrn_ambient_temperature 293(2)
_diffrn_measured_fraction_theta_full 1.000
_diffrn_measured_fraction_theta_max 1.000
_diffrn_radiation_monochromator graphite
_diffrn_radiation_source 'fine-focus sealed tube'
_diffrn_radiation_type MoK\a
_diffrn_radiation_wavelength 0.71073
_diffrn_reflns_av_R_equivalents 0.0000
_diffrn_reflns_av_sigmaI/netI 0.0334
_diffrn_reflns_limit_h_max 13
_diffrn_reflns_limit_h_min 0
_diffrn_reflns_limit_k_max 15
_diffrn_reflns_limit_k_min -15
_diffrn_reflns_limit_l_max 16
_diffrn_reflns_limit_l_min -17
_diffrn_reflns_number 6904
_diffrn_reflns_theta_full 24.97
_diffrn_reflns_theta_max 24.97
_diffrn_reflns_theta_min 1.52
_exptl_absorpt_coefficient_mu 0.383
_exptl_crystal_density_diffrn 1.327
_exptl_crystal_F_000 820
_exptl_crystal_size_max 0.4
_exptl_crystal_size_mid 0.4
_exptl_crystal_size_min 0.3
_refine_diff_density_max 0.538
_refine_diff_density_min -0.296
_refine_diff_density_rms 0.052
_refine_ls_extinction_coef 0.0005(9)
_refine_ls_extinction_expression Fc^*^=kFc[1+0.001xFc^2^\l^3^/sin(2\q)]^-1/4^
_refine_ls_extinction_method SHELXL
_refine_ls_goodness_of_fit_ref 1.090
_refine_ls_hydrogen_treatment mixed
_refine_ls_matrix_type full
_refine_ls_number_parameters 470
_refine_ls_number_reflns 6904
_refine_ls_number_restraints 0
_refine_ls_restrained_S_all 1.090
_refine_ls_R_factor_all 0.0868
_refine_ls_R_factor_gt 0.0509
_refine_ls_shift/su_max 0.001
_refine_ls_shift/su_mean 0.000
_refine_ls_structure_factor_coef Fsqd
_refine_ls_weighting_details 'w=1/[\s^2^(Fo^2^)+(0.0869P)^2^+0.2738P] where P=(Fo^2^+2Fc^2^)/3'
_refine_ls_weighting_scheme calc
_refine_ls_wR_factor_gt 0.1353
_refine_ls_wR_factor_ref 0.1604
_reflns_number_gt 4382
_reflns_number_total 6904
_reflns_threshold_expression >2sigma(I)
_cod_data_source_file ja992304v_2.cif
_cod_data_source_block compound5(Kumara_Swamy)
_cod_depositor_comments
;
The following automatic conversions were performed:

'_refine_ls_weighting_scheme' value 'calc
w=1/[\s^2^(Fo^2^)+(0.0869P)^2^+0.2738P] where P=(Fo^2^+2Fc^2^)/3' was
changed to 'calc'. New tag '_refine_ls_weighting_details' was
created. The value of the new tag was set to
'w=1/[\s^2^(Fo^2^)+(0.0869P)^2^+0.2738P] where P=(Fo^2^+2Fc^2^)/3'.

Automatic conversion script
Id: cif_fix_values 3143 2015-03-26 13:38:13Z robertas 
;
_cod_original_cell_volume 1962.9(15)
_cod_database_code 4115905

loop_
_symmetry_equiv_pos_as_xyz
'x, y, z'
'-x, -y, -z'

loop_
_atom_site_label
_atom_site_type_symbol
_atom_site_fract_x
_atom_site_fract_y
_atom_site_fract_z
_atom_site_U_iso_or_equiv
_atom_site_adp_type
_atom_site_occupancy
_atom_site_calc_flag
_atom_site_refinement_flags
_atom_site_disorder_group
P P 0.55054(7) 0.18294(6) 0.29027(6) 0.0408(2) Uani 1 d . .
Cl1 Cl 1.00340(8) 0.32217(8) 0.46242(8) 0.0721(3) Uani 1 d . .
Cl2 Cl 1.14923(8) 0.12380(10) 0.45636(9) 0.0821(4) Uani 1 d . .
Cl3 Cl 0.99086(10) -0.11426(9) 0.35310(9) 0.0820(4) Uani 1 d . .
Cl4 Cl 0.68657(9) -0.15550(7) 0.25986(8) 0.0694(3) Uani 1 d . .
O1 O 0.51842(18) 0.25295(16) 0.38136(15) 0.0425(5) Uani 1 d . .
O2 O 0.54781(19) 0.23404(17) 0.20528(15) 0.0461(5) Uani 1 d . .
O3 O 0.59065(19) 0.06073(16) 0.28060(16) 0.0468(5) Uani 1 d . .
O4 O 0.71385(19) 0.24130(16) 0.35962(16) 0.0472(5) Uani 1 d . .
C1 C 0.5961(3) 0.3466(2) 0.4618(2) 0.0417(7) Uani 1 d . .
C2 C 0.6399(3) 0.3428(3) 0.5594(2) 0.0453(7) Uani 1 d . .
C3 C 0.7119(3) 0.4408(3) 0.6335(3) 0.0541(8) Uani 1 d . .
H3 H 0.7443 0.4420 0.6996 0.065 Uiso 1 calc R .
C4 C 0.7377(3) 0.5367(3) 0.6136(3) 0.0547(9) Uani 1 d . .
C5 C 0.6869(3) 0.5356(3) 0.5166(3) 0.0517(8) Uani 1 d . .
H5 H 0.7008 0.6000 0.5026 0.062 Uiso 1 calc R .
C6 C 0.6155(3) 0.4416(3) 0.4387(2) 0.0442(7) Uani 1 d . .
C7 C 0.5598(3) 0.4445(3) 0.3326(2) 0.0494(8) Uani 1 d . .
H7A H 0.5380 0.5154 0.3341 0.059 Uiso 1 calc R .
H7B H 0.4806 0.3903 0.2957 0.059 Uiso 1 calc R .
C8 C 0.6482(3) 0.4234(3) 0.2768(2) 0.0479(8) Uani 1 d . .
C9 C 0.7395(3) 0.5083(3) 0.2873(3) 0.0561(9) Uani 1 d . .
H9 H 0.7461 0.5777 0.3292 0.067 Uiso 1 calc R .
C10 C 0.8216(4) 0.4934(3) 0.2374(3) 0.0607(9) Uani 1 d . .
C11 C 0.8025(4) 0.3911(3) 0.1698(3) 0.0614(10) Uani 1 d . .
H11 H 0.8539 0.3815 0.1332 0.074 Uiso 1 calc R .
C12 C 0.7118(3) 0.3020(3) 0.1533(3) 0.0542(8) Uani 1 d . .
C13 C 0.6394(3) 0.3208(3) 0.2123(2) 0.0474(8) Uani 1 d . .
C14 C 0.6098(3) 0.2403(3) 0.5868(3) 0.0513(8) Uani 1 d . .
C15 C 0.4642(4) 0.2057(3) 0.5519(3) 0.0651(10) Uani 1 d . .
H15A H 0.4323 0.2614 0.5881 0.098 Uiso 1 calc R .
H15B H 0.4452 0.1386 0.5638 0.098 Uiso 1 calc R .
H15C H 0.4237 0.1955 0.4818 0.098 Uiso 1 calc R .
C16 C 0.6678(5) 0.2619(4) 0.6989(3) 0.0835(13) Uani 1 d . .
H16A H 0.7599 0.2816 0.7233 0.125 Uiso 1 calc R .
H16B H 0.6448 0.1973 0.7132 0.125 Uiso 1 calc R .
H16C H 0.6355 0.3205 0.7311 0.125 Uiso 1 calc R .
C17 C 0.6633(4) 0.1457(3) 0.5391(3) 0.0667(10) Uani 1 d . .
H17A H 0.6140 0.1185 0.4684 0.100 Uiso 1 calc R .
H17B H 0.6576 0.0883 0.5672 0.100 Uiso 1 calc R ..
H17C H 0.7517 0.1709 0.5520 0.100 Uiso 1 calc R .
C18 C 0.8156(4) 0.6396(3) 0.6983(3) 0.0811(13) Uani 1 d . .
H18A H 0.9050 0.6446 0.7093 0.122 Uiso 1 calc R .
H18B H 0.8046 0.6375 0.7580 0.122 Uiso 1 calc R .
H18C H 0.7867 0.7019 0.6816 0.122 Uiso 1 calc R .
C19 C 0.9257(5) 0.5851(4) 0.2528(4) 0.0894(14) Uani 1 d . .
H19A H 0.9437 0.5722 0.1937 0.134 Uiso 1 calc R .
H19B H 1.0024 0.5881 0.3083 0.134 Uiso 1 calc R .
H19C H 0.8971 0.6530 0.2661 0.134 Uiso 1 calc R .
C20 C 0.6934(4) 0.1937(3) 0.0713(3) 0.0585(9) Uani 1 d . .
C21 C 0.5527(5) 0.1588(5) -0.0019(4) 0.116(2) Uani 1 d . .
H21A H 0.4988 0.1499 0.0334 0.174 Uiso 1 calc R .
H21B H 0.5414 0.0909 -0.0521 0.174 Uiso 1 calc R .
H21C H 0.5293 0.2136 -0.0329 0.174 Uiso 1 calc R .
C22 C 0.7285(6) 0.1024(4) 0.1141(4) 0.1009(16) Uani 1 d . .
H22A H 0.8129 0.1261 0.1667 0.151 Uiso 1 calc R .
H22B H 0.7280 0.0399 0.0625 0.151 Uiso 1 calc R .
H22C H 0.6670 0.0834 0.1402 0.151 Uiso 1 calc R .
C23 C 0.7722(7) 0.2029(5) 0.0108(5) 0.139(3) Uani 1 d . .
H23A H 0.7469 0.2562 -0.0219 0.209 Uiso 1 calc R .
H23B H 0.7581 0.1334 -0.0383 0.209 Uiso 1 calc R .
H23C H 0.8619 0.2250 0.0541 0.209 Uiso 1 calc R .
C24 C 0.7208(3) 0.0628(3) 0.3205(2) 0.0460(8) Uani 1 d . .
C25 C 0.7778(3) -0.0258(3) 0.3155(3) 0.0500(8) Uani 1 d . .
C26 C 0.9138(3) -0.0053(3) 0.3582(3) 0.0552(9) Uani 1 d . .
C27 C 0.9829(3) 0.0996(3) 0.4024(3) 0.0547(9) Uani 1 d . .
C28 C 0.9226(3) 0.1897(3) 0.4077(2) 0.0500(8) Uani 1 d . .
C29 C 0.7897(3) 0.1680(3) 0.3644(2) 0.0441(7) Uani 1 d . .
C30 C 0.3794(3) 0.1143(2) 0.2266(2) 0.0428(7) Uani 1 d . .
C31 C 0.3328(3) 0.0387(3) 0.2611(3) 0.0577(9) Uani 1 d . .
H31 H 0.3902 0.0160 0.3100 0.069 Uiso 1 calc R .
C32 C 0.2026(3) -0.0040(3) 0.2247(3) 0.0672(10) Uani 1 d . .
H32 H 0.1733 -0.0539 0.2501 0.081 Uiso 1 calc R .
C33 C 0.1166(3) 0.0269(3) 0.1515(3) 0.0664(11) Uani 1 d . .
H33 H 0.0289 -0.0014 0.1272 0.080 Uiso 1 calc R .
C34 C 0.1611(3) 0.0996(3) 0.1148(3) 0.0660(10) Uani 1 d . .
H34 H 0.1031 0.1205 0.0648 0.079 Uiso 1 calc R .
C35 C 0.2924(3) 0.1432(3) 0.1512(3) 0.0559(9) Uani 1 d . .
H35 H 0.3214 0.1917 0.1245 0.067 Uiso 1 calc R .
C36 C 0.4161(13) 0.5205(11) 0.0789(9) 0.270(7) Uani 1 d . .
H36A H 0.4728 0.5178 0.1425 0.405 Uiso 1 calc R .
H36B H 0.4008 0.5933 0.0855 0.405 Uiso 1 calc R .
H36C H 0.4549 0.4999 0.0314 0.405 Uiso 1 calc R .
C37 C 0.2904(13) 0.4430(12) 0.0436(8) 0.166(4) Uani 1 d . .
C38 C 0.2946(15) 0.3472(14) -0.0126(11) 0.207(5) Uani 1 d . .
H38 H 0.3683 0.3324 -0.0232 0.248 Uiso 1 calc R .
C39 C 0.1737(19) 0.2649(13) -0.0574(10) 0.223(6) Uani 1 d . .
H39 H 0.1722 0.1949 -0.0954 0.267 Uiso 1 calc R .
C40 C 0.0675(15) 0.2873(10) -0.0453(8) 0.184(4) Uani 1 d . .
H40 H -0.0081 0.2348 -0.0755 0.221 Uiso 1 calc R .
C41 C 0.0719(14) 0.3892(12) 0.0125(9) 0.199(4) Uani 1 d . .
H41 H -0.0010 0.4066 0.0231 0.238 Uiso 1 calc R .
C42 C 0.1872(13) 0.4691(10) 0.0567(7) 0.176(4) Uani 1 d . .
H42 H 0.1894 0.5393 0.0945 0.211 Uiso 1 calc R .

loop_
_atom_site_aniso_label
_atom_site_aniso_U_11
_atom_site_aniso_U_22
_atom_site_aniso_U_33
_atom_site_aniso_U_23
_atom_site_aniso_U_13
_atom_site_aniso_U_12
P 0.0287(4) 0.0376(4) 0.0493(5) 0.0086(4) 0.0121(3) 0.0036(3)
Cl1 0.0404(5) 0.0671(6) 0.0844(7) 0.0029(5) 0.0166(5) -0.0090(4)
Cl2 0.0315(4) 0.1057(8) 0.1010(8) 0.0279(7) 0.0198(5) 0.0168(5)
Cl3 0.0612(6) 0.0808(7) 0.1170(9) 0.0380(7) 0.0395(6) 0.0404(5)
Cl4 0.0605(6) 0.0449(5) 0.0934(7) 0.0130(5) 0.0259(5) 0.0115(4)
O1 0.0325(10) 0.0409(11) 0.0471(12) 0.0075(9) 0.0131(9) 0.0040(9)
O2 0.0368(11) 0.0454(12) 0.0504(13) 0.0104(10) 0.0160(10) 0.0006(9)
O3 0.0307(11) 0.0396(12) 0.0625(14) 0.0112(10) 0.0139(10) 0.0060(9)
O4 0.0298(11) 0.0398(12) 0.0615(14) 0.0083(10) 0.0123(10) 0.0042(9)
C1 0.0283(14) 0.0414(17) 0.0507(19) 0.0086(14) 0.0148(13) 0.0065(12)
C2 0.0338(16) 0.0471(18) 0.052(2) 0.0100(15) 0.0181(14) 0.0069(14)
C3 0.0451(18) 0.061(2) 0.0476(19) 0.0072(17) 0.0170(15) 0.0046(16)
C4 0.051(2) 0.0465(19) 0.058(2) -0.0019(16) 0.0272(17) 0.0002(15)
C5 0.0524(19) 0.0380(17) 0.067(2) 0.0076(16) 0.0336(18) 0.0082(15)
C6 0.0356(16) 0.0472(18) 0.0532(19) 0.0128(15) 0.0229(14) 0.0130(14)
C7 0.0490(19) 0.0443(18) 0.059(2) 0.0175(16) 0.0230(16) 0.0165(15)
C8 0.0470(18) 0.0472(18) 0.0489(19) 0.0158(15) 0.0175(15) 0.0108(15)
C9 0.067(2) 0.0398(18) 0.060(2) 0.0127(16) 0.0267(19) 0.0045(16)
C10 0.064(2) 0.052(2) 0.067(2) 0.0161(18) 0.032(2) -0.0023(17)
C11 0.063(2) 0.062(2) 0.067(2) 0.0187(19) 0.037(2) 0.0055(18)
C12 0.053(2) 0.054(2) 0.056(2) 0.0162(17) 0.0244(17) 0.0070(16)
C13 0.0412(17) 0.0456(18) 0.054(2) 0.0164(15) 0.0181(15) 0.0051(14)
C14 0.0459(18) 0.053(2) 0.053(2) 0.0171(16) 0.0171(16) 0.0069(15)
C15 0.057(2) 0.064(2) 0.083(3) 0.027(2) 0.035(2) 0.0055(18)
C16 0.099(3) 0.079(3) 0.064(3) 0.029(2) 0.022(2) 0.003(3)
C17 0.062(2) 0.068(2) 0.081(3) 0.033(2) 0.031(2) 0.027(2)
C18 0.088(3) 0.063(3) 0.070(3) -0.005(2) 0.030(2) -0.012(2)
C19 0.096(3) 0.066(3) 0.105(4) 0.015(2) 0.055(3) -0.019(2)
C20 0.067(2) 0.054(2) 0.056(2) 0.0086(17) 0.0341(19) 0.0083(18)
C21 0.094(4) 0.120(4) 0.082(3) -0.018(3) 0.014(3) 0.018(3)
C22 0.131(5) 0.082(3) 0.087(3) 0.010(3) 0.049(3) 0.039(3)
C23 0.205(7) 0.094(4) 0.138(5) -0.008(4) 0.132(5) -0.014(4)
C24 0.0302(15) 0.0493(19) 0.056(2) 0.0135(15) 0.0166(14) 0.0088(14)
C25 0.0430(18) 0.0481(19) 0.061(2) 0.0171(16) 0.0222(16) 0.0139(15)
C26 0.0434(19) 0.061(2) 0.068(2) 0.0240(18) 0.0249(17) 0.0211(17)
C27 0.0276(16) 0.074(2) 0.060(2) 0.0179(18) 0.0159(15) 0.0134(16)
C28 0.0319(16) 0.059(2) 0.0507(19) 0.0080(16) 0.0153(14) 0.0008(15)
C29 0.0318(15) 0.0488(18) 0.0479(18) 0.0108(15) 0.0153(14) 0.0062(14)
C30 0.0352(16) 0.0389(16) 0.0465(18) 0.0055(14) 0.0139(14) 0.0037(13)
C31 0.0371(17) 0.065(2) 0.063(2) 0.0217(18) 0.0107(16) -0.0012(16)
C32 0.045(2) 0.076(3) 0.069(2) 0.016(2) 0.0197(19) -0.0099(18)
C33 0.0304(17) 0.070(3) 0.075(3) 0.001(2) 0.0125(18) -0.0028(17)
C34 0.0389(19) 0.064(2) 0.070(2) 0.012(2) -0.0006(17) 0.0090(17)
C35 0.0411(18) 0.053(2) 0.060(2) 0.0128(17) 0.0075(16) 0.0065(15)
C36 0.196(12) 0.311(17) 0.268(15) 0.160(13) 0.007(10) 0.025(12)
C37 0.189(11) 0.217(12) 0.140(7) 0.082(8) 0.089(8) 0.089(10)
C38 0.232(14) 0.232(14) 0.262(15) 0.138(12) 0.157(12) 0.127(12)
C39 0.298(19) 0.264(16) 0.235(14) 0.167(13) 0.173(15) 0.130(16)
C40 0.270(15) 0.175(10) 0.165(9) 0.077(8) 0.129(9) 0.065(10)
C41 0.241(14) 0.194(11) 0.193(10) 0.051(9) 0.134(11) 0.028(10)
C42 0.189(10) 0.208(11) 0.135(7) 0.038(7) 0.086(8) 0.024(10)

loop_
_atom_type_symbol
_atom_type_description
_atom_type_scat_dispersion_real
_atom_type_scat_dispersion_imag
_atom_type_scat_source
C C 0.0033 0.0016 'International Tables Vol C Tables 4.2.6.8 and 6.1.1.4'
H H 0.0000 0.0000 'International Tables Vol C Tables 4.2.6.8 and 6.1.1.4'
Cl Cl 0.1484 0.1585 'International Tables Vol C Tables 4.2.6.8 and 6.1.1.4'
O O 0.0106 0.0060 'International Tables Vol C Tables 4.2.6.8 and 6.1.1.4'
P P 0.1023 0.0942 'International Tables Vol C Tables 4.2.6.8 and 6.1.1.4'

loop_
_geom_angle_atom_site_label_1
_geom_angle_atom_site_label_2
_geom_angle_atom_site_label_3
_geom_angle
O2 P O1 118.37(12)
O2 P O3 117.55(12)
O1 P O3 124.06(12)
O2 P O4 91.50(12)
O1 P O4 89.23(12)
O3 P O4 87.96(12)
O2 P C30 94.29(14)
O1 P C30 88.53(13)
O3 P C30 88.86(13)
O4 P C30 174.19(13)
C1 O1 P 128.23(18)
C13 O2 P 127.3(2)
C24 O3 P 114.97(19)
C29 O4 P 113.33(19)
C6 C1 C2 123.3(3)
C6 C1 O1 116.5(3)
C2 C1 O1 119.9(3)
C1 C2 C3 115.2(3)
C1 C2 C14 123.9(3)
C3 C2 C14 120.9(3)
C4 C3 C2 123.4(3)
C5 C4 C3 118.2(3)
C5 C4 C18 121.7(3)
C3 C4 C18 120.0(4)
C4 C5 C6 121.9(3)
C5 C6 C1 117.8(3)
C5 C6 C7 120.2(3)
C1 C6 C7 122.0(3)
C6 C7 C8 114.9(3)
C9 C8 C13 117.6(3)
C9 C8 C7 120.0(3)
C13 C8 C7 122.4(3)
C8 C9 C10 122.1(3)
C11 C10 C9 117.3(3)
C11 C10 C19 120.6(4)
C9 C10 C19 122.1(3)
C10 C11 C12 124.3(3)
C11 C12 C13 115.2(3)
C11 C12 C20 119.7(3)
C13 C12 C20 125.1(3)
C8 C13 C12 123.1(3)
C8 C13 O2 116.6(3)
C12 C13 O2 120.2(3)
C16 C14 C15 107.1(3)
C16 C14 C17 107.3(3)
C15 C14 C17 109.5(3)
C16 C14 C2 111.8(3)
C15 C14 C2 109.5(3)
C17 C14 C2 111.4(3)
C23 C20 C22 107.5(4)
C23 C20 C21 106.6(4)
C22 C20 C21 107.8(4)
C23 C20 C12 112.8(3)
C22 C20 C12 112.1(3)
C21 C20 C12 109.8(3)
C25 C24 C29 122.8(3)
C25 C24 O3 126.1(3)
C29 C24 O3 111.1(3)
C24 C25 C26 116.9(3)
C24 C25 Cl4 120.7(3)
C26 C25 Cl4 122.4(3)
C27 C26 C25 120.5(3)
C27 C26 Cl3 120.7(3)
C25 C26 Cl3 118.8(3)
C26 C27 C28 121.8(3)
C26 C27 Cl2 120.1(3)
C28 C27 Cl2 118.1(3)
C29 C28 C27 116.8(3)
C29 C28 Cl1 119.2(3)
C27 C28 Cl1 124.0(2)
O4 C29 C24 112.3(3)
O4 C29 C28 126.5(3)
C24 C29 C28 121.1(3)
C31 C30 C35 118.0(3)
C31 C30 P 119.4(2)
C35 C30 P 122.4(3)
C30 C31 C32 121.4(4)
C33 C32 C31 120.2(4)
C34 C33 C32 119.2(3)
C33 C34 C35 121.0(4)
C30 C35 C34 120.2(4)
C42 C37 C38 124.4(14)
C42 C37 C36 125.5(14)
C38 C37 C36 109.7(14)
C37 C38 C39 115.2(13)
C40 C39 C38 122.3(15)
C39 C40 C41 118.2(15)
C40 C41 C42 120.4(12)
C37 C42 C41 119.4(12)

loop_
_geom_bond_atom_site_label_1
_geom_bond_atom_site_label_2
_geom_bond_distance
P O2 1.591(2)
P O1 1.609(2)
P O3 1.669(2)
P O4 1.750(2)
P C30 1.846(3)
Cl1 C28 1.708(4)
Cl2 C27 1.728(3)
Cl3 C26 1.721(3)
Cl4 C25 1.716(4)
O1 C1 1.414(4)
O2 C13 1.422(4)
O3 C24 1.376(4)
O4 C29 1.333(4)
C1 C6 1.391(4)
C1 C2 1.396(5)
C2 C3 1.397(5)
C2 C14 1.543(5)
C3 C4 1.389(5)
C4 C5 1.368(5)
C4 C18 1.512(5)
C5 C6 1.385(4)
C6 C7 1.514(5)
C7 C8 1.520(4)
C8 C9 1.383(5)
C8 C13 1.394(4)
C9 C10 1.385(5)
C10 C11 1.385(5)
C10 C19 1.512(5)
C11 C12 1.387(5)
C12 C13 1.401(5)
C12 C20 1.543(5)
C14 C16 1.520(5)
C14 C15 1.527(5)
C14 C17 1.533(5)
C20 C23 1.507(6)
C20 C22 1.514(6)
C20 C21 1.527(6)
C24 C25 1.363(4)
C24 C29 1.372(4)
C25 C26 1.412(5)
C26 C27 1.370(5)
C27 C28 1.400(5)
C28 C29 1.381(4)
C30 C31 1.379(5)
C30 C35 1.381(5)
C31 C32 1.382(5)
C32 C33 1.370(6)
C33 C34 1.362(6)
C34 C35 1.396(5)
C36 C37 1.503(14)
C37 C42 1.309(12)
C37 C38 1.318(14)
C38 C39 1.478(16)
C39 C40 1.322(14)
C40 C41 1.360(12)
C41 C42 1.418(12)

loop_
_cod_related_entry_id
_cod_related_entry_database
_cod_related_entry_code
1 ChemSpider 30660559
